data_1562892
loop_
_publ_author_name
'Cheng, Gui-Guang'
'Liu, Ya-Ping'
'Gu, Ji'
'Qian, Sheng-Yan'
'Yang, Hong-Jun'
'Na, Zhong-Yuan'
'Luo, Xiao-Dong'

_publ_section_title
;
 Phytochemicals and Allelopathy of Induced Water Hyacinth against
 <i>Microcystis aeruginosa</i>.
;
_journal_name_full 'Journal of natural products'
_journal_paper_doi 10.1021/acs.jnatprod.1c00075
_journal_year 2021
_chemical_absolute_configuration ad
_chemical_formula_moiety 'C21 H20 O3'
_chemical_formula_sum 'C21 H20 O3'
_chemical_formula_weight 320.37
_space_group_IT_number 19
_space_group_name_Hall 'P 2ac 2ab'
_space_group_name_H-M_alt 'P 21 21 21'
_symmetry_cell_setting orthorhombic
_symmetry_space_group_name_Hall 'P 2ac 2ab'
_symmetry_space_group_name_H-M 'P 21 21 21'
_atom_sites_solution_hydrogens geom
_atom_sites_solution_primary direct
_atom_sites_solution_secondary difmap
_audit_creation_method SHELXL-97
_cell_angle_alpha 90.00
_cell_angle_beta 90.00
_cell_angle_gamma 90.00
_cell_formula_units_Z 4
_cell_length_a 7.33390(10)
_cell_length_b 11.0182(2)
_cell_length_c 20.2959(4)
_cell_measurement_reflns_used 7274
_cell_measurement_temperature 296(2)
_cell_measurement_theta_max 68.53
_cell_measurement_theta_min 4.36
_cell_volume 1640.04(5)
_computing_cell_refinement 'Bruker SAINT'
_computing_data_collection 'Bruker APEX2'
_computing_data_reduction 'Bruker SAINT'
_computing_molecular_graphics 'Bruker SHELXTL'
_computing_publication_material 'Bruker SHELXTL'
_computing_structure_refinement 'SHELXL-97 (Sheldrick, 2008)'
_computing_structure_solution 'SHELXS-97 (Sheldrick, 2008)'
_diffrn_ambient_temperature 296(2)
_diffrn_measured_fraction_theta_full 0.959
_diffrn_measured_fraction_theta_max 0.959
_diffrn_measurement_device_type 'Bruker APEX-II CCD'
_diffrn_measurement_method '\f and \w scans'
_diffrn_radiation_monochromator graphite
_diffrn_radiation_source 'fine-focus sealed tube'
_diffrn_radiation_type CuK\a
_diffrn_radiation_wavelength 1.54178
_diffrn_reflns_av_R_equivalents 0.0526
_diffrn_reflns_av_sigmaI/netI 0.0482
_diffrn_reflns_limit_h_max 8
_diffrn_reflns_limit_h_min -8
_diffrn_reflns_limit_k_max 12
_diffrn_reflns_limit_k_min -12
_diffrn_reflns_limit_l_max 23
_diffrn_reflns_limit_l_min -24
_diffrn_reflns_number 8791
_diffrn_reflns_theta_full 69.33
_diffrn_reflns_theta_max 69.33
_diffrn_reflns_theta_min 4.36
_exptl_absorpt_coefficient_mu 0.686
_exptl_absorpt_correction_T_max 0.9041
_exptl_absorpt_correction_T_min 0.7709
_exptl_absorpt_correction_type multi-scan
_exptl_absorpt_process_details sadabs
_exptl_crystal_colour colourless
_exptl_crystal_density_diffrn 1.297
_exptl_crystal_density_method 'not measured'
_exptl_crystal_description block
_exptl_crystal_F_000 680
_exptl_crystal_size_max 0.40
_exptl_crystal_size_mid 0.24
_exptl_crystal_size_min 0.15
_refine_diff_density_max 0.221
_refine_diff_density_min -0.203
_refine_diff_density_rms 0.049
_refine_ls_abs_structure_details 'Flack H D (1983), Acta Cryst. A39, 876-881'
_refine_ls_abs_structure_Flack 0.1(3)
_refine_ls_extinction_coef 0.0028(6)
_refine_ls_extinction_expression Fc^*^=kFc[1+0.001xFc^2^\l^3^/sin(2\q)]^-1/4^
_refine_ls_extinction_method SHELXL
_refine_ls_goodness_of_fit_ref 1.065
_refine_ls_hydrogen_treatment constr
_refine_ls_matrix_type full
_refine_ls_number_parameters 221
_refine_ls_number_reflns 2787
_refine_ls_number_restraints 0
_refine_ls_restrained_S_all 1.065
_refine_ls_R_factor_all 0.0535
_refine_ls_R_factor_gt 0.0506
_refine_ls_shift/su_max 0.000
_refine_ls_shift/su_mean 0.000
_refine_ls_structure_factor_coef Fsqd
_refine_ls_weighting_details 'calc w=1/[\s^2^(Fo^2^)+(0.0858P)^2^+0.2095P] where P=(Fo^2^+2Fc^2^)/3'
_refine_ls_weighting_scheme calc
_refine_ls_wR_factor_gt 0.1398
_refine_ls_wR_factor_ref 0.1410
_reflns_number_gt 2608
_reflns_number_total 2787
_reflns_threshold_expression >2sigma(I)
_cod_data_source_file np1c00075_si_002.cif
_cod_data_source_block cu_wec22_0m
_cod_depositor_comments
;
The following automatic conversions were performed:

data item '_symmetry_cell_setting' value 'Orthorhombic' was changed
to 'orthorhombic' in accordance with the
/home/data/users/saulius/crontab/automatic-downloads/rss-feeds/ACS/lib/dictionaries/cif_core.dic
dictionary named 'cif_core.dic' version 2.4.2 last updated on
2011-04-26.

Automatic conversion script
Id: cif_fix_values 7556 2019-12-06 15:28:31Z antanas 
;
_cod_database_code 1562892

loop_
_symmetry_equiv_pos_as_xyz
'x, y, z'
'x+1/2, -y+1/2, -z'
'-x, y+1/2, -z+1/2'
'-x+1/2, -y, z+1/2'

loop_
_atom_site_label
_atom_site_type_symbol
_atom_site_fract_x
_atom_site_fract_y
_atom_site_fract_z
_atom_site_U_iso_or_equiv
_atom_site_adp_type
_atom_site_occupancy
_atom_site_symmetry_multiplicity
_atom_site_calc_flag
_atom_site_refinement_flags
_atom_site_disorder_assembly
_atom_site_disorder_group
O4 O 0.7932(3) 1.12268(14) 0.35358(7) 0.0671(6) Uani 1 1 d . . .
O9 O 0.7027(3) 0.74144(15) 0.06860(6) 0.0632(5) Uani 1 1 d . . .
H9 H 0.6916 0.6692 0.0599 0.095 Uiso 1 1 calc R . .
O8 O 0.7196(3) 0.54448(14) 0.14041(8) 0.0680(6) Uani 1 1 d . . .
C1 C 0.7298(3) 0.97954(17) 0.11694(9) 0.0404(4) Uani 1 1 d . . .
H1 H 0.6461 0.9611 0.0806 0.049 Uiso 1 1 calc R . .
C1' C 0.9132(3) 1.00962(18) 0.08642(9) 0.0417(5) Uani 1 1 d . . .
C10 C 0.7960(6) 1.1343(2) 0.42343(11) 0.0906(12) Uani 1 1 d . . .
H10A H 0.6954 1.0903 0.4420 0.136 Uiso 1 1 calc R . .
H10B H 0.7863 1.2185 0.4352 0.136 Uiso 1 1 calc R . .
H10C H 0.9083 1.1021 0.4403 0.136 Uiso 1 1 calc R . .
C4 C 0.7860(3) 1.0077(2) 0.32812(10) 0.0484(5) Uani 1 1 d . . .
C3A C 0.7648(3) 0.99940(19) 0.26056(9) 0.0424(4) Uani 1 1 d . . .
C9B C 0.7549(3) 0.88344(18) 0.23105(9) 0.0388(4) Uani 1 1 d . . .
C9A C 0.7341(3) 0.86919(17) 0.16123(9) 0.0387(4) Uani 1 1 d . . .
C2' C 1.0731(3) 0.9498(2) 0.10234(13) 0.0559(6) Uani 1 1 d . . .
H2' H 1.0723 0.8916 0.1355 0.067 Uiso 1 1 calc R . .
C3' C 1.2330(4) 0.9754(3) 0.06983(17) 0.0782(9) Uani 1 1 d . . .
H3' H 1.3389 0.9338 0.0811 0.094 Uiso 1 1 calc R . .
C4' C 1.2384(5) 1.0617(4) 0.02070(18) 0.0922(12) Uani 1 1 d . . .
H4' H 1.3466 1.0784 -0.0014 0.111 Uiso 1 1 calc R . .
C5' C 1.0829(6) 1.1219(3) 0.00525(13) 0.0819(10) Uani 1 1 d . . .
H5' H 1.0853 1.1808 -0.0276 0.098 Uiso 1 1 calc R . .
C6' C 0.9218(4) 1.0975(2) 0.03717(11) 0.0614(7) Uani 1 1 d . . .
H6' H 0.8171 1.1403 0.0258 0.074 Uiso 1 1 calc R . .
C2 C 0.6488(3) 1.08726(19) 0.15469(10) 0.0497(5) Uani 1 1 d . . .
H2A H 0.6536 1.1590 0.1270 0.060 Uiso 1 1 calc R . .
H2B H 0.5217 1.0706 0.1644 0.060 Uiso 1 1 calc R . .
C3 C 0.7493(3) 1.11240(19) 0.21854(10) 0.0492(5) Uani 1 1 d . . .
H3A H 0.8705 1.1426 0.2086 0.059 Uiso 1 1 calc R . .
H3B H 0.6851 1.1748 0.2430 0.059 Uiso 1 1 calc R . .
C9 C 0.7218(3) 0.75544(19) 0.13523(9) 0.0449(5) Uani 1 1 d . . .
C8 C 0.7320(3) 0.65011(19) 0.17539(11) 0.0497(5) Uani 1 1 d . . .
C11 C 0.7195(4) 0.4340(2) 0.17688(14) 0.0679(7) Uani 1 1 d . . .
H11A H 0.8311 0.4274 0.2013 0.102 Uiso 1 1 calc R . .
H11B H 0.7094 0.3666 0.1471 0.102 Uiso 1 1 calc R . .
H11C H 0.6181 0.4334 0.2068 0.102 Uiso 1 1 calc R . .
C7 C 0.7546(3) 0.66053(18) 0.24139(10) 0.0472(5) Uani 1 1 d . . .
H7 H 0.7630 0.5913 0.2674 0.057 Uiso 1 1 calc R . .
C6A C 0.7655(3) 0.77732(18) 0.27085(10) 0.0426(5) Uani 1 1 d . . .
C6 C 0.7883(3) 0.7911(2) 0.33914(10) 0.0500(5) Uani 1 1 d . . .
H6 H 0.7969 0.7225 0.3657 0.060 Uiso 1 1 calc R . .
C5 C 0.7980(3) 0.9031(2) 0.36717(10) 0.0546(6) Uani 1 1 d . . .
H5 H 0.8127 0.9103 0.4125 0.065 Uiso 1 1 calc R . .

loop_
_atom_site_aniso_label
_atom_site_aniso_U_11
_atom_site_aniso_U_22
_atom_site_aniso_U_33
_atom_site_aniso_U_23
_atom_site_aniso_U_13
_atom_site_aniso_U_12
O4 0.1154(16) 0.0490(8) 0.0370(7) -0.0057(7) 0.0080(10) -0.0102(9)
O9 0.1013(14) 0.0561(9) 0.0321(7) -0.0035(6) -0.0034(8) -0.0098(10)
O8 0.1128(16) 0.0433(8) 0.0479(8) -0.0045(7) 0.0016(10) -0.0131(9)
C1 0.0411(10) 0.0481(11) 0.0321(8) 0.0026(8) -0.0012(9) 0.0028(8)
C1' 0.0510(11) 0.0440(10) 0.0302(8) -0.0075(8) 0.0015(9) -0.0060(8)
C10 0.175(4) 0.0607(15) 0.0357(11) -0.0118(11) 0.0137(18) -0.0206(19)
C4 0.0589(12) 0.0501(11) 0.0361(9) -0.0023(9) 0.0075(10) -0.0051(10)
C3A 0.0459(10) 0.0454(10) 0.0359(9) 0.0042(9) 0.0080(9) -0.0003(9)
C9B 0.0359(9) 0.0468(10) 0.0336(9) 0.0022(8) 0.0045(8) -0.0020(8)
C9A 0.0370(9) 0.0465(10) 0.0326(9) 0.0036(8) 0.0014(9) -0.0009(8)
C2' 0.0475(12) 0.0539(12) 0.0664(14) -0.0089(11) 0.0048(11) -0.0045(9)
C3' 0.0484(13) 0.0766(18) 0.109(2) -0.0372(18) 0.0194(16) -0.0117(12)
C4' 0.084(2) 0.110(3) 0.083(2) -0.042(2) 0.045(2) -0.051(2)
C5' 0.110(3) 0.093(2) 0.0428(13) -0.0045(14) 0.0196(16) -0.046(2)
C6' 0.0835(17) 0.0662(14) 0.0345(10) 0.0068(10) -0.0006(12) -0.0189(13)
C2 0.0585(12) 0.0493(11) 0.0414(11) 0.0062(9) 0.0031(11) 0.0115(10)
C3 0.0664(14) 0.0414(10) 0.0397(10) 0.0000(9) 0.0084(11) 0.0031(10)
C9 0.0508(11) 0.0527(11) 0.0312(9) -0.0008(8) 0.0010(9) -0.0052(9)
C8 0.0613(13) 0.0457(11) 0.0422(10) -0.0029(9) 0.0052(11) -0.0068(10)
C11 0.093(2) 0.0445(12) 0.0666(15) -0.0065(11) 0.0049(15) -0.0084(12)
C7 0.0571(12) 0.0433(10) 0.0412(10) 0.0087(9) 0.0067(11) -0.0039(9)
C6A 0.0467(11) 0.0454(11) 0.0357(9) 0.0052(8) 0.0053(9) -0.0009(9)
C6 0.0632(13) 0.0513(11) 0.0355(9) 0.0109(9) 0.0030(11) -0.0032(10)
C5 0.0718(15) 0.0619(13) 0.0300(9) 0.0007(9) 0.0029(11) -0.0063(12)

loop_
_atom_type_symbol
_atom_type_description
_atom_type_scat_dispersion_real
_atom_type_scat_dispersion_imag
_atom_type_scat_source
C C 0.0181 0.0091 'International Tables Vol C Tables 4.2.6.8 and 6.1.1.4'
H H 0.0000 0.0000 'International Tables Vol C Tables 4.2.6.8 and 6.1.1.4'
O O 0.0492 0.0322 'International Tables Vol C Tables 4.2.6.8 and 6.1.1.4'

loop_
_geom_angle_atom_site_label_1
_geom_angle_atom_site_label_2
_geom_angle_atom_site_label_3
_geom_angle
_geom_angle_site_symmetry_1
_geom_angle_site_symmetry_3
_geom_angle_publ_flag
C4 O4 C10 117.38(17) . . ?
C9 O9 H9 109.5 . . ?
C8 O8 C11 117.27(17) . . ?
C9A C1 C1' 113.57(16) . . ?
C9A C1 C2 109.47(15) . . ?
C1' C1 C2 112.24(17) . . ?
C9A C1 H1 107.1 . . ?
C1' C1 H1 107.1 . . ?
C2 C1 H1 107.1 . . ?
C2' C1' C6' 117.4(2) . . ?
C2' C1' C1 123.50(18) . . ?
C6' C1' C1 119.0(2) . . ?
O4 C10 H10A 109.5 . . ?
O4 C10 H10B 109.5 . . ?
H10A C10 H10B 109.5 . . ?
O4 C10 H10C 109.5 . . ?
H10A C10 H10C 109.5 . . ?
H10B C10 H10C 109.5 . . ?
O4 C4 C3A 116.10(19) . . ?
O4 C4 C5 123.03(18) . . ?
C3A C4 C5 120.9(2) . . ?
C4 C3A C9B 119.08(19) . . ?
C4 C3A C3 120.84(19) . . ?
C9B C3A C3 120.07(17) . . ?
C3A C9B C6A 119.96(16) . . ?
C3A C9B C9A 121.57(18) . . ?
C6A C9B C9A 118.48(18) . . ?
C9 C9A C9B 119.36(18) . . ?
C9 C9A C1 120.52(17) . . ?
C9B C9A C1 120.11(16) . . ?
C3' C2' C1' 120.9(3) . . ?
C3' C2' H2' 119.5 . . ?
C1' C2' H2' 119.5 . . ?
C2' C3' C4' 120.8(3) . . ?
C2' C3' H3' 119.6 . . ?
C4' C3' H3' 119.6 . . ?
C5' C4' C3' 118.7(3) . . ?
C5' C4' H4' 120.6 . . ?
C3' C4' H4' 120.6 . . ?
C4' C5' C6' 121.2(3) . . ?
C4' C5' H5' 119.4 . . ?
C6' C5' H5' 119.4 . . ?
C5' C6' C1' 120.9(3) . . ?
C5' C6' H6' 119.6 . . ?
C1' C6' H6' 119.6 . . ?
C3 C2 C1 112.35(18) . . ?
C3 C2 H2A 109.1 . . ?
C1 C2 H2A 109.1 . . ?
C3 C2 H2B 109.1 . . ?
C1 C2 H2B 109.1 . . ?
H2A C2 H2B 107.9 . . ?
C3A C3 C2 111.58(18) . . ?
C3A C3 H3A 109.3 . . ?
C2 C3 H3A 109.3 . . ?
C3A C3 H3B 109.3 . . ?
C2 C3 H3B 109.3 . . ?
H3A C3 H3B 108.0 . . ?
C9A C9 O9 119.54(18) . . ?
C9A C9 C8 121.73(17) . . ?
O9 C9 C8 118.72(18) . . ?
C7 C8 O8 126.45(19) . . ?
C7 C8 C9 120.31(18) . . ?
O8 C8 C9 113.24(18) . . ?
O8 C11 H11A 109.5 . . ?
O8 C11 H11B 109.5 . . ?
H11A C11 H11B 109.5 . . ?
O8 C11 H11C 109.5 . . ?
H11A C11 H11C 109.5 . . ?
H11B C11 H11C 109.5 . . ?
C8 C7 C6A 119.98(18) . . ?
C8 C7 H7 120.0 . . ?
C6A C7 H7 120.0 . . ?
C6 C6A C7 121.31(18) . . ?
C6 C6A C9B 118.55(18) . . ?
C7 C6A C9B 120.13(17) . . ?
C5 C6 C6A 121.1(2) . . ?
C5 C6 H6 119.4 . . ?
C6A C6 H6 119.4 . . ?
C6 C5 C4 120.41(19) . . ?
C6 C5 H5 119.8 . . ?
C4 C5 H5 119.8 . . ?

loop_
_geom_bond_atom_site_label_1
_geom_bond_atom_site_label_2
_geom_bond_distance
_geom_bond_site_symmetry_2
_geom_bond_publ_flag
O4 C4 1.369(3) . ?
O4 C10 1.424(3) . ?
O9 C9 1.368(2) . ?
O9 H9 0.8200 . ?
O8 C8 1.366(2) . ?
O8 C11 1.425(3) . ?
C1 C9A 1.512(3) . ?
C1 C1' 1.517(3) . ?
C1 C2 1.533(3) . ?
C1 H1 0.9800 . ?
C1' C2' 1.383(3) . ?
C1' C6' 1.393(3) . ?
C10 H10A 0.9600 . ?
C10 H10B 0.9600 . ?
C10 H10C 0.9600 . ?
C4 C3A 1.383(3) . ?
C4 C5 1.402(3) . ?
C3A C9B 1.413(3) . ?
C3A C3 1.513(3) . ?
C9B C6A 1.423(3) . ?
C9B C9A 1.434(3) . ?
C9A C9 1.363(3) . ?
C2' C3' 1.375(4) . ?
C2' H2' 0.9300 . ?
C3' C4' 1.379(5) . ?
C3' H3' 0.9300 . ?
C4' C5' 1.356(5) . ?
C4' H4' 0.9300 . ?
C5' C6' 1.374(4) . ?
C5' H5' 0.9300 . ?
C6' H6' 0.9300 . ?
C2 C3 1.516(3) . ?
C2 H2A 0.9700 . ?
C2 H2B 0.9700 . ?
C3 H3A 0.9700 . ?
C3 H3B 0.9700 . ?
C9 C8 1.420(3) . ?
C8 C7 1.355(3) . ?
C11 H11A 0.9600 . ?
C11 H11B 0.9600 . ?
C11 H11C 0.9600 . ?
C7 C6A 1.421(3) . ?
C7 H7 0.9300 . ?
C6A C6 1.404(3) . ?
C6 C5 1.361(3) . ?
C6 H6 0.9300 . ?
C5 H5 0.9300 . ?

loop_
_geom_hbond_atom_site_label_D
_geom_hbond_atom_site_label_H
_geom_hbond_atom_site_label_A
_geom_hbond_distance_DH
_geom_hbond_distance_HA
_geom_hbond_distance_DA
_geom_hbond_angle_DHA
_geom_hbond_site_symmetry_A
O9 H9 O8 0.82 2.15 2.617(2) 116.6 .

loop_
_geom_torsion_atom_site_label_1
_geom_torsion_atom_site_label_2
_geom_torsion_atom_site_label_3
_geom_torsion_atom_site_label_4
_geom_torsion
_geom_torsion_site_symmetry_1
_geom_torsion_site_symmetry_2
_geom_torsion_site_symmetry_3
_geom_torsion_site_symmetry_4
_geom_torsion_publ_flag
C9A C1 C1' C2' -6.1(3) . . . . ?
C2 C1 C1' C2' 118.8(2) . . . . ?
C9A C1 C1' C6' 170.43(18) . . . . ?
C2 C1 C1' C6' -64.7(2) . . . . ?
C10 O4 C4 C3A 173.7(3) . . . . ?
C10 O4 C4 C5 -6.0(4) . . . . ?
O4 C4 C3A C9B -179.49(19) . . . . ?
C5 C4 C3A C9B 0.2(3) . . . . ?
O4 C4 C3A C3 -0.5(3) . . . . ?
C5 C4 C3A C3 179.2(2) . . . . ?
C4 C3A C9B C6A 0.4(3) . . . . ?
C3 C3A C9B C6A -178.62(19) . . . . ?
C4 C3A C9B C9A -179.6(2) . . . . ?
C3 C3A C9B C9A 1.4(3) . . . . ?
C3A C9B C9A C9 -178.83(18) . . . . ?
C6A C9B C9A C9 1.2(3) . . . . ?
C3A C9B C9A C1 2.4(3) . . . . ?
C6A C9B C9A C1 -177.57(17) . . . . ?
C1' C1 C9A C9 -82.6(2) . . . . ?
C2 C1 C9A C9 151.09(19) . . . . ?
C1' C1 C9A C9B 96.1(2) . . . . ?
C2 C1 C9A C9B -30.2(2) . . . . ?
C6' C1' C2' C3' -1.0(3) . . . . ?
C1 C1' C2' C3' 175.5(2) . . . . ?
C1' C2' C3' C4' 0.3(4) . . . . ?
C2' C3' C4' C5' 0.5(4) . . . . ?
C3' C4' C5' C6' -0.5(4) . . . . ?
C4' C5' C6' C1' -0.2(4) . . . . ?
C2' C1' C6' C5' 1.0(3) . . . . ?
C1 C1' C6' C5' -175.7(2) . . . . ?
C9A C1 C2 C3 55.2(2) . . . . ?
C1' C1 C2 C3 -71.9(2) . . . . ?
C4 C3A C3 C2 -155.3(2) . . . . ?
C9B C3A C3 C2 23.7(3) . . . . ?
C1 C2 C3 C3A -52.4(2) . . . . ?
C9B C9A C9 O9 -179.7(2) . . . . ?
C1 C9A C9 O9 -1.0(3) . . . . ?
C9B C9A C9 C8 -1.0(3) . . . . ?
C1 C9A C9 C8 177.73(19) . . . . ?
C11 O8 C8 C7 4.0(4) . . . . ?
C11 O8 C8 C9 -177.0(2) . . . . ?
C9A C9 C8 C7 -0.1(3) . . . . ?
O9 C9 C8 C7 178.7(2) . . . . ?
C9A C9 C8 O8 -179.1(2) . . . . ?
O9 C9 C8 O8 -0.4(3) . . . . ?
O8 C8 C7 C6A 179.9(2) . . . . ?
C9 C8 C7 C6A 1.0(4) . . . . ?
C8 C7 C6A C6 179.8(2) . . . . ?
C8 C7 C6A C9B -0.8(3) . . . . ?
C3A C9B C6A C6 -0.8(3) . . . . ?
C9A C9B C6A C6 179.2(2) . . . . ?
C3A C9B C6A C7 179.7(2) . . . . ?
C9A C9B C6A C7 -0.3(3) . . . . ?
C7 C6A C6 C5 -179.8(2) . . . . ?
C9B C6A C6 C5 0.8(3) . . . . ?
C6A C6 C5 C4 -0.2(4) . . . . ?
O4 C4 C5 C6 179.4(2) . . . . ?
C3A C4 C5 C6 -0.3(4) . . . . ?
